data_2208403
loop_
_publ_author_name
'Ustaba\,s, Re\,sat'
'\,Coruh, Ufuk'
'Yavuz, Metin'
'Salamci, Emine'
'V\'azquez-L\'opez, Ezequiel M.'

_publ_section_title
;(2<i>RS</i>,3<i>SR</i>,5<i>RS</i>,6<i>SR</i>)-Bicyclo[2.2.1]heptane-2,3,5,6-tetryl
 tetraacetate
;
_journal_coeditor_code RN6078
_journal_issue 3
_journal_name_full 'Acta Crystallographica Section E'
_journal_page_first o1149
_journal_page_last o1150
_journal_paper_doi 10.1107/S1600536806006143
_journal_volume 62
_journal_year 2006
_chemical_formula_iupac 'C15 H20 O8'
_chemical_formula_moiety 'C15 H20 O8'
_chemical_formula_sum 'C15 H20 O8'
_chemical_formula_weight 328.31
_chemical_name_systematic
;
(2RS,3SR,5RS,6SR)-Bicyclo[2.2.1]heptane-2,3,5,6-tetryl tetraacetate
;
_space_group_IT_number 14
_symmetry_cell_setting monoclinic
_symmetry_space_group_name_Hall '-P 2ybc'
_symmetry_space_group_name_H-M 'P 1 21/c 1'
_atom_sites_solution_hydrogens geom
_atom_sites_solution_primary direct
_atom_sites_solution_secondary difmap
_cell_angle_alpha 90.00
_cell_angle_beta 101.758(2)
_cell_angle_gamma 90.00
_cell_formula_units_Z 4
_cell_length_a 13.5589(15)
_cell_length_b 11.6620(12)
_cell_length_c 10.7025(11)
_cell_measurement_reflns_used 1210
_cell_measurement_temperature 293(2)
_cell_measurement_theta_max 28.0
_cell_measurement_theta_min 1.53
_cell_volume 1656.8(3)
_computing_cell_refinement SMART
_computing_data_collection 'SMART (Bruker, 1997)'
_computing_data_reduction 'SAINT (Bruker, 1997) and SHELXTL (Sheldrick, 1997b)'
_computing_molecular_graphics 'ORTEP-3 for Windows (Farrugia, 1997)'
_computing_publication_material 'WinGX (Farrugia, 1999)'
_computing_structure_refinement 'SHELXL97 (Sheldrick, 1997a)'
_computing_structure_solution 'SHELXS97 (Sheldrick, 1997a)'
_diffrn_ambient_temperature 293(2)
_diffrn_measured_fraction_theta_full 0.995
_diffrn_measured_fraction_theta_max 0.805
_diffrn_measurement_device_type 'Bruker SMART CCD area-detector'
_diffrn_measurement_method '\f and \w'
_diffrn_radiation_monochromator graphite
_diffrn_radiation_source 'fine-focus sealed tube'
_diffrn_radiation_type MoK\a
_diffrn_radiation_wavelength 0.71073
_diffrn_reflns_av_R_equivalents 0.1240
_diffrn_reflns_av_sigmaI/netI 0.1043
_diffrn_reflns_limit_h_max 17
_diffrn_reflns_limit_h_min -12
_diffrn_reflns_limit_k_max 15
_diffrn_reflns_limit_k_min -12
_diffrn_reflns_limit_l_max 12
_diffrn_reflns_limit_l_min -12
_diffrn_reflns_number 7428
_diffrn_reflns_theta_full 28.00
_diffrn_reflns_theta_max 28.00
_diffrn_reflns_theta_min 1.53
_diffrn_standards_number 0
_exptl_absorpt_coefficient_mu 0.107
_exptl_absorpt_correction_type none
_exptl_crystal_colour colourless
_exptl_crystal_density_diffrn 1.316
_exptl_crystal_density_method 'not measured'
_exptl_crystal_description prism
_exptl_crystal_F_000 696
_exptl_crystal_size_max 0.35
_exptl_crystal_size_mid 0.34
_exptl_crystal_size_min 0.19
_refine_diff_density_max 0.298
_refine_diff_density_min -0.443
_refine_ls_extinction_method none
_refine_ls_goodness_of_fit_ref 0.932
_refine_ls_hydrogen_treatment constr
_refine_ls_matrix_type full
_refine_ls_number_parameters 208
_refine_ls_number_reflns 3216
_refine_ls_number_restraints 0
_refine_ls_restrained_S_all 0.932
_refine_ls_R_factor_all 0.1895
_refine_ls_R_factor_gt 0.0989
_refine_ls_shift/su_max 0.021
_refine_ls_shift/su_mean 0.005
_refine_ls_structure_factor_coef Fsqd
_refine_ls_weighting_details 'calc w=1/[\s^2^(Fo^2^)+(0.1627P)^2^] where P=(Fo^2^+2Fc^2^)/3'
_refine_ls_weighting_scheme calc
_refine_ls_wR_factor_gt 0.2517
_refine_ls_wR_factor_ref 0.3122
_reflns_number_gt 1210
_reflns_number_total 3216
_reflns_threshold_expression I>2\s(I)
_cod_data_source_file rn6078.cif
_cod_data_source_block 3
_cod_original_sg_symbol_H-M 'P 21/c'
_cod_database_code 2208403
_cod_database_fobs_code 2208403

loop_
_symmetry_equiv_pos_as_xyz
'x, y, z'
'-x, y+1/2, -z+1/2'
'-x, -y, -z'
'x, -y-1/2, z-1/2'

loop_
_atom_site_type_symbol
_atom_site_label
_atom_site_fract_x
_atom_site_fract_y
_atom_site_fract_z
_atom_site_U_iso_or_equiv
_atom_site_adp_type
_atom_site_calc_flag
_atom_site_refinement_flags
_atom_site_occupancy
O O2 0.7153(2) 0.6604(3) 0.0378(3) 0.0922(10) Uani d . 1
O O3 0.8070(3) 1.0925(3) -0.0424(3) 0.0912(10) Uani d . 1
O O4 0.9058(2) 1.0005(3) 0.1682(3) 0.0883(9) Uani d . 1
O O1 0.5789(3) 0.7736(3) -0.1182(3) 0.0981(10) Uani d . 1
C C4 0.6356(4) 0.8489(4) -0.0224(4) 0.0855(13) Uani d . 1
H H4 0.5902 0.8968 0.0159 0.103 Uiso calc R 1
C C2 0.7079(4) 0.9224(4) -0.0778(4) 0.0885(13) Uani d . 1
H H2 0.6825 0.9475 -0.1659 0.106 Uiso calc R 1
C C6 0.7445(4) 1.0193(4) 0.0166(4) 0.0860(12) Uani d . 1
H H6 0.6879 1.0618 0.0381 0.103 Uiso calc R 1
C C7 0.8045(4) 0.9533(4) 0.1344(4) 0.0842(13) Uani d . 1
H H7 0.7702 0.9568 0.2066 0.101 Uiso calc R 1
O O8 0.9195(3) 0.9179(4) 0.3595(4) 0.1200(14) Uani d . 1
C C11 0.6433(4) 0.5853(5) 0.0534(5) 0.0945(14) Uani d . 1
O O6 0.5766(3) 0.6074(4) 0.1058(4) 0.1212(14) Uani d . 1
C C3 0.8072(4) 0.8298(4) 0.0839(4) 0.0845(13) Uani d . 1
H H3 0.8645 0.7839 0.1276 0.101 Uiso calc R 1
O O7 0.7978(3) 1.2320(3) 0.0984(4) 0.1200(13) Uani d . 1
O O5 0.4518(3) 0.8988(4) -0.1539(4) 0.1328(15) Uani d . 1
C C5 0.7054(3) 0.7762(4) 0.0815(5) 0.0856(12) Uani d . 1
H H5 0.6856 0.7792 0.1645 0.103 Uiso calc R 1
C C9 0.9565(4) 0.9734(4) 0.2889(4) 0.0911(14) Uani d . 1
C C8 0.8293(4) 1.1981(4) 0.0085(6) 0.0976(15) Uani d . 1
C C1 0.8038(4) 0.8489(4) -0.0584(5) 0.0932(14) Uani d . 1
H H1A 0.7947 0.7784 -0.1075 0.112 Uiso calc R 1
H H1B 0.8618 0.8907 -0.0746 0.112 Uiso calc R 1
C C15 1.0580(4) 1.0242(5) 0.3109(5) 0.1099(17) Uani d . 1
H H15A 1.0662 1.0658 0.2363 0.165 Uiso calc R 1
H H15B 1.1076 0.9645 0.3285 0.165 Uiso calc R 1
H H15C 1.0663 1.0756 0.3824 0.165 Uiso calc R 1
C C10 0.4862(5) 0.8078(6) -0.1731(6) 0.1042(16) Uani d . 1
C C13 0.6589(5) 0.4735(5) -0.0095(7) 0.125(2) Uani d . 1
H H13A 0.7194 0.4774 -0.0427 0.187 Uiso calc R 1
H H13B 0.6025 0.4589 -0.0780 0.187 Uiso calc R 1
H H13C 0.6645 0.4127 0.0520 0.187 Uiso calc R 1
C C14 0.8960(5) 1.2611(5) -0.0618(6) 0.1203(19) Uani d . 1
H H14A 0.9102 1.2137 -0.1293 0.181 Uiso calc R 1
H H14B 0.9578 1.2803 -0.0043 0.181 Uiso calc R 1
H H14C 0.8630 1.3301 -0.0973 0.181 Uiso calc R 1
C C12 0.4338(5) 0.7181(6) -0.2618(6) 0.131(2) Uani d . 1
H H12A 0.4768 0.6523 -0.2590 0.196 Uiso calc R 1
H H12B 0.4185 0.7480 -0.3472 0.196 Uiso calc R 1
H H12C 0.3725 0.6963 -0.2365 0.196 Uiso calc R 1

loop_
_atom_site_aniso_label
_atom_site_aniso_U_11
_atom_site_aniso_U_22
_atom_site_aniso_U_33
_atom_site_aniso_U_12
_atom_site_aniso_U_13
_atom_site_aniso_U_23
O2 0.070(2) 0.0844(18) 0.120(2) -0.0046(16) 0.0142(19) 0.0013(17)
O3 0.093(2) 0.0864(19) 0.093(2) -0.0088(17) 0.0161(18) 0.0063(16)
O4 0.070(2) 0.096(2) 0.098(2) -0.0065(16) 0.0147(17) 0.0011(16)
O1 0.083(2) 0.092(2) 0.110(2) -0.0019(18) -0.002(2) -0.0020(18)
C4 0.071(3) 0.089(3) 0.092(3) -0.003(2) 0.006(3) -0.002(2)
C2 0.083(3) 0.089(3) 0.091(3) 0.003(3) 0.012(3) 0.003(2)
C6 0.077(3) 0.089(3) 0.093(3) 0.006(2) 0.020(3) -0.002(2)
C7 0.074(3) 0.094(3) 0.084(3) 0.007(2) 0.016(2) 0.001(2)
O8 0.100(3) 0.147(3) 0.107(2) -0.034(2) 0.005(2) 0.028(2)
C11 0.068(3) 0.113(4) 0.093(3) -0.009(3) -0.005(3) 0.012(3)
O6 0.104(3) 0.144(3) 0.121(3) -0.030(3) 0.034(3) -0.018(2)
C3 0.072(3) 0.090(3) 0.088(3) 0.009(2) 0.008(2) -0.002(2)
O7 0.139(3) 0.091(2) 0.135(3) -0.009(2) 0.038(3) -0.017(2)
O5 0.084(3) 0.169(4) 0.139(3) 0.020(3) 0.007(2) -0.026(3)
C5 0.074(3) 0.082(3) 0.103(3) -0.007(2) 0.021(3) -0.002(2)
C9 0.078(3) 0.103(3) 0.089(3) -0.013(3) 0.009(3) 0.000(3)
C8 0.099(4) 0.078(3) 0.111(4) -0.001(3) 0.011(3) -0.004(3)
C1 0.083(4) 0.094(3) 0.108(3) -0.006(3) 0.033(3) -0.003(3)
C15 0.094(4) 0.127(4) 0.104(3) -0.026(3) 0.010(3) 0.000(3)
C10 0.080(4) 0.117(4) 0.115(4) -0.009(3) 0.019(3) 0.001(3)
C13 0.105(4) 0.093(3) 0.169(5) -0.013(3) 0.012(4) -0.018(4)
C14 0.124(5) 0.112(4) 0.124(4) -0.032(4) 0.023(4) 0.009(3)
C12 0.110(5) 0.138(5) 0.129(4) -0.040(4) -0.009(4) 0.005(4)

loop_
_atom_type_symbol
_atom_type_description
_atom_type_scat_dispersion_real
_atom_type_scat_dispersion_imag
_atom_type_scat_source
C C 0.0033 0.0016 'International Tables Vol C Tables 4.2.6.8 and 6.1.1.4'
H H 0.0000 0.0000 'International Tables Vol C Tables 4.2.6.8 and 6.1.1.4'
O O 0.0106 0.0060 'International Tables Vol C Tables 4.2.6.8 and 6.1.1.4'

loop_
_geom_angle_atom_site_label_1
_geom_angle_atom_site_label_2
_geom_angle_atom_site_label_3
_geom_angle
_geom_angle_publ_flag
C11 O2 C5 116.8(4) ?
C8 O3 C6 117.8(4) ?
C9 O4 C7 114.4(3) ?
C10 O1 C4 116.5(4) ?
O1 C4 C2 111.0(4) ?
O1 C4 C5 109.5(4) ?
C2 C4 C5 103.9(4) ?
O1 C4 H4 110.7 ?
C2 C4 H4 110.7 ?
C5 C4 H4 110.8 ?
C4 C2 C6 108.0(4) ?
C4 C2 C1 103.3(4) ?
C6 C2 C1 99.8(4) ?
C4 C2 H2 114.7 ?
C6 C2 H2 114.7 ?
C1 C2 H2 114.7 ?
O3 C6 C2 106.8(3) ?
O3 C6 C7 113.1(4) ?
C2 C6 C7 102.5(4) ?
O3 C6 H6 111.3 ?
C2 C6 H6 111.3 ?
C7 C6 H6 111.3 ?
O4 C7 C3 110.6(4) ?
O4 C7 C6 108.9(4) ?
C3 C7 C6 102.9(4) ?
O4 C7 H7 111.4 ?
C3 C7 H7 111.4 ?
C6 C7 H7 111.4 ?
O6 C11 O2 124.0(5) ?
O6 C11 C13 126.2(5) ?
O2 C11 C13 109.7(5) ?
C5 C3 C1 101.6(4) ?
C5 C3 C7 107.8(4) ?
C1 C3 C7 102.4(4) ?
C5 C3 H3 114.5 ?
C1 C3 H3 114.5 ?
C7 C3 H3 114.5 ?
O2 C5 C3 104.4(4) y
O2 C5 C4 111.2(4) y
C3 C5 C4 102.0(4) ?
O2 C5 H5 112.8 ?
C3 C5 H5 112.8 ?
C4 C5 H5 112.8 ?
O8 C9 O4 122.2(5) ?
O8 C9 C15 128.5(5) ?
O4 C9 C15 109.3(4) ?
O7 C8 O3 122.5(5) ?
O7 C8 C14 126.8(5) ?
O3 C8 C14 110.8(5) ?
C3 C1 C2 93.9(4) ?
C3 C1 H1A 112.9 ?
C2 C1 H1A 112.9 ?
C3 C1 H1B 112.9 ?
C2 C1 H1B 112.9 ?
H1A C1 H1B 110.4 ?
C9 C15 H15A 109.5 ?
C9 C15 H15B 109.5 ?
H15A C15 H15B 109.5 ?
C9 C15 H15C 109.5 ?
H15A C15 H15C 109.5 ?
H15B C15 H15C 109.5 ?
O5 C10 O1 123.8(6) ?
O5 C10 C12 125.5(6) ?
O1 C10 C12 110.7(6) ?
C11 C13 H13A 109.5 ?
C11 C13 H13B 109.5 ?
H13A C13 H13B 109.5 ?
C11 C13 H13C 109.5 ?
H13A C13 H13C 109.5 ?
H13B C13 H13C 109.5 ?
C8 C14 H14A 109.5 ?
C8 C14 H14B 109.5 ?
H14A C14 H14B 109.5 ?
C8 C14 H14C 109.5 ?
H14A C14 H14C 109.5 ?
H14B C14 H14C 109.5 ?
C10 C12 H12A 109.5 ?
C10 C12 H12B 109.5 ?
H12A C12 H12B 109.5 ?
C10 C12 H12C 109.5 ?
H12A C12 H12C 109.5 ?
H12B C12 H12C 109.5 ?

loop_
_geom_bond_atom_site_label_1
_geom_bond_atom_site_label_2
_geom_bond_distance
_geom_bond_publ_flag
O2 C11 1.347(6) ?
O2 C5 1.444(5) ?
O3 C8 1.356(6) ?
O3 C6 1.437(5) ?
O4 C9 1.372(5) ?
O4 C7 1.456(5) ?
O1 C10 1.335(6) ?
O1 C4 1.446(5) ?
C4 C2 1.512(6) ?
C4 C5 1.557(6) ?
C4 H4 0.9800 ?
C2 C6 1.530(6) ?
C2 C1 1.536(7) ?
C2 H2 0.9800 ?
C6 C7 1.557(6) ?
C6 H6 0.9800 ?
C7 C3 1.542(6) ?
C7 H7 0.9800 ?
O8 C9 1.182(5) y
C11 O6 1.186(6) y
C11 C13 1.502(8) ?
C3 C5 1.510(6) ?
C3 C1 1.530(6) ?
C3 H3 0.9800 ?
O7 C8 1.197(6) y
O5 C10 1.194(7) y
C5 H5 0.9800 ?
C9 C15 1.472(7) ?
C8 C14 1.483(7) ?
C1 H1A 0.9700 ?
C1 H1B 0.9700 ?
C15 H15A 0.9600 ?
C15 H15B 0.9600 ?
C15 H15C 0.9600 ?
C10 C12 1.492(8) ?
C13 H13A 0.9600 ?
C13 H13B 0.9600 ?
C13 H13C 0.9600 ?
C14 H14A 0.9600 ?
C14 H14B 0.9600 ?
C14 H14C 0.9600 ?
C12 H12A 0.9600 ?
C12 H12B 0.9600 ?
C12 H12C 0.9600 ?

loop_
_geom_hbond_atom_site_label_D
_geom_hbond_atom_site_label_H
_geom_hbond_atom_site_label_A
_geom_hbond_site_symmetry_A
_geom_hbond_distance_DH
_geom_hbond_distance_HA
_geom_hbond_distance_DA
_geom_hbond_angle_DHA
_geom_hbond_publ_flag
C1 H1B O3 . 0.97 2.51 2.846(6) 100 yes
C6 H6 O5 3_675 0.98 2.51 3.428(7) 156 yes
C13 H13B O6 3_665 0.96 2.51 3.287(8) 138 yes
C14 H14B O8 2_755 0.96 2.59 3.476(8) 154 yes

loop_
_geom_torsion_atom_site_label_1
_geom_torsion_atom_site_label_2
_geom_torsion_atom_site_label_3
_geom_torsion_atom_site_label_4
_geom_torsion
_geom_torsion_publ_flag
C10 O1 C4 C2 -98.7(5) ?
C10 O1 C4 C5 147.2(4) ?
O1 C4 C2 C6 165.7(4) ?
C5 C4 C2 C6 -76.7(4) ?
O1 C4 C2 C1 -89.2(4) ?
C5 C4 C2 C1 28.4(5) ?
C8 O3 C6 C2 164.8(4) ?
C8 O3 C6 C7 -83.2(5) ?
C4 C2 C6 O3 -175.8(4) ?
C1 C2 C6 O3 76.7(4) ?
C4 C2 C6 C7 65.1(5) ?
C1 C2 C6 C7 -42.5(4) ?
C9 O4 C7 C3 -85.1(5) ?
C9 O4 C7 C6 162.6(4) ?
O3 C6 C7 O4 10.8(5) ?
C2 C6 C7 O4 125.5(4) ?
O3 C6 C7 C3 -106.5(4) ?
C2 C6 C7 C3 8.1(5) y
C5 O2 C11 O6 -3.9(7) ?
C5 O2 C11 C13 173.9(4) ?
O4 C7 C3 C5 166.4(3) ?
C6 C7 C3 C5 -77.5(4) ?
O4 C7 C3 C1 -86.9(4) ?
C6 C7 C3 C1 29.2(5) ?
C11 O2 C5 C3 165.7(4) ?
C11 O2 C5 C4 -85.1(5) ?
C1 C3 C5 O2 74.7(4) ?
C7 C3 C5 O2 -178.0(3) ?
C1 C3 C5 C4 -41.1(4) ?
C7 C3 C5 C4 66.1(4) ?
O1 C4 C5 O2 15.5(5) ?
C2 C4 C5 O2 -103.2(4) ?
O1 C4 C5 C3 126.3(4) ?
C2 C4 C5 C3 7.6(4) y
C7 O4 C9 O8 -1.3(7) ?
C7 O4 C9 C15 179.2(4) ?
C6 O3 C8 O7 -1.1(7) ?
C6 O3 C8 C14 178.8(4) ?
C5 C3 C1 C2 57.1(4) ?
C7 C3 C1 C2 -54.3(4) ?
C4 C2 C1 C3 -51.9(4) ?
C6 C2 C1 C3 59.3(4) ?
C4 O1 C10 O5 5.5(8) ?
C4 O1 C10 C12 -175.5(4) ?
